data_4300966
loop_
_publ_author_name
'Bonhomme, Fran\,cois'
'Larentzos, James P.'
'Alam, Todd M.'
'Maginn, Edward J.'
'Nyman, May'

_publ_section_title
;
 Synthesis, Structural Characterization, and Molecular Modeling of
 Dodecaniobate Keggin Chain Materials
;
_journal_coden_ASTM INOCAJ
_journal_issue 6
_journal_name_full 'Inorganic Chemistry'
_journal_page_first 1774
_journal_page_last 1785
_journal_paper_doi 10.1021/ic048847+
_journal_volume 44
_journal_year 2005
_chemical_formula_sum 'H8 Na12 Nb12 O46 Si Ti2'
_chemical_formula_weight 2258.8
_space_group_IT_number 119
_space_group_name_Hall 'I -4 -2'
_space_group_name_H-M_alt 'I -4 m 2'
_symmetry_Int_Tables_number 119
_symmetry_space_group_name_Hall 'I -4 -2'
_symmetry_space_group_name_H-M 'I -4 m 2'
_cell_angle_alpha 90.000
_cell_angle_beta 90.000
_cell_angle_gamma 90.000
_cell_length_a 14.2701(5)
_cell_length_b 14.2701(5)
_cell_length_c 11.2923(7)
_cell_volume 2299.5(2)
_cod_original_sg_symbol_Hall I_-4_-2
_cod_original_formula_sum 'Nb12 Ti2 Si1 O42 Na12 4(H2 O)'
_cod_database_code 4300966

loop_
_symmetry_equiv_pos_as_xyz
'x, y, z'
'-x, -y, z'
'y, -x, -z'
'-y, x, -z'
'x, -y, z'
'-x, y, z'
'y, x, -z'
'-y, -x, -z'
'x+1/2, y+1/2, z+1/2'
'-x+1/2, -y+1/2, z+1/2'
'y+1/2, -x+1/2, -z+1/2'
'-y+1/2, x+1/2, -z+1/2'
'x+1/2, -y+1/2, z+1/2'
'-x+1/2, y+1/2, z+1/2'
'y+1/2, x+1/2, -z+1/2'
'-y+1/2, -x+1/2, -z+1/2'

loop_
_atom_site_label
_atom_site_type_symbol
_atom_site_fract_x
_atom_site_fract_y
_atom_site_fract_z
_atom_site_occupancy
_atom_site_symmetry_multiplicity
_atom_site_Wyckoff_symbol
_atom_site_attached_hydrogens
_atom_site_calc_flag
_atom_site_thermal_displace_type
_atom_site_U_iso_or_equiv
NB1 Nb 0.8704 0.1335 0.2163 1.000 16 j ? d Uiso 0.03721
NB2 Nb 0.0000 0.2568 0.9976 1.000 8 i ? d Uiso 0.03721
TI Ti 0.0000 0.0000 0.3701 1.000 4 e ? d Uiso 0.03721
SI Si 0.0000 0.0000 0.0000 1.000 2 a ? d Uiso 0.03721
O1 O 0.0000 0.3836 0.0052 1.000 8 i ? d Uiso 0.03842
O2 O 0.8365 0.2021 0.3391 1.000 16 j ? d Uiso 0.03842
O3 O 0.0000 0.1180 0.2741 1.000 8 i ? d Uiso 0.03842
O4 O 0.0000 0.8860 0.7347 1.000 8 i ? d Uiso 0.03842
O5 O 0.7572 0.0897 0.1351 1.000 16 j ? d Uiso 0.03842
O6 O 0.2356 0.8924 0.8961 1.000 16 j ? d Uiso 0.03842
O7 O 0.0970 0.0000 0.0833 1.000 8 i ? d Uiso 0.03842
O8 O 0.0806 0.0000 0.5000 0.500 8 i ? d Uiso 0.03842
Sit1 Ne 0.7472 0.2528 0.0000 1.000 8 g ? d Uiso 0.07626
Sit2 Ne 0.3945 0.1055 0.2500 1.000 8 h ? d Uiso 0.07626
Sit3 Ne 0.2673 0.0413 0.4578 0.500 16 j ? d Uiso 0.07626
Sit4 Ne 0.0988 0.4581 0.1641 0.500 16 j ? d Uiso 0.07626
